data_1530471
loop_
_publ_author_name
'Murchie, M.'
'Passmore, J.'
'White, P.S.'

_publ_section_title
;
 The characterization and X-ray crystal structure of pentabromodiselenium
 hexafluoroarsenate, Se2 Br5 As F6. Some thermodynamic considerations and
 the nonexistence of Se2 I5 As F6
;
_journal_name_full 'Canadian Journal of Chemistry'
_journal_page_first 1584
_journal_page_last 1593
_journal_volume 65
_journal_year 1987
_chemical_formula_sum 'As Br5 F6 Se2'
_chemical_name_systematic '(Br (Se Br2)2) (As F6)'
_space_group_IT_number 148
_symmetry_space_group_name_Hall '-R 3'
_symmetry_space_group_name_H-M 'R -3 :H'
_cell_angle_alpha 90
_cell_angle_beta 90
_cell_angle_gamma 120
_cell_formula_units_Z 9
_cell_length_a 13.367
_cell_length_b 13.367
_cell_length_c 19
_cell_volume 2940.032
_citation_journal_id_ASTM CJCHAG
_cod_data_source_file Murchie_CJCHAG_1987_1414.cif
_cod_data_source_block As1Br5F6Se2
_cod_original_formula_sum 'As1 Br5 F6 Se2'
_cod_database_code 1530471

loop_
_symmetry_equiv_pos_as_xyz
x,y,z
-y,x-y,z
-x+y,-x,z
-x,-y,-z
y,-x+y,-z
x-y,x,-z
x+2/3,y+1/3,z+1/3
-y+2/3,x-y+1/3,z+1/3
-x+y+2/3,-x+1/3,z+1/3
-x+2/3,-y+1/3,-z+1/3
y+2/3,-x+y+1/3,-z+1/3
x-y+2/3,x+1/3,-z+1/3
x+1/3,y+2/3,z+2/3
-y+1/3,x-y+2/3,z+2/3
-x+y+1/3,-x+2/3,z+2/3
-x+1/3,-y+2/3,-z+2/3
y+1/3,-x+y+2/3,-z+2/3
x-y+1/3,x+2/3,-z+2/3

loop_
_atom_site_label
_atom_site_type_symbol
_atom_site_fract_x
_atom_site_fract_y
_atom_site_fract_z
_atom_site_occupancy
_atom_site_U_iso_or_equiv
Br3 Br-1 0.7468 0.0738 0.38199 1 0.0
F1 F-1 0 0 0.2066 1 0.0
F5 F-1 0.083 0.154 0.294 0.333 0.0
F6 F-1 -0.076 0.067 0.285 0.333 0.0
Br2 Br-1 0.723 -0.2155 0.43697 1 0.0
F2 F-1 0 0 0.3868 1 0.0
As2 As+5 0 0 0 1 0.0
As1 As+5 0 0 0.2955 1 0.0
F7 F-1 0.7863 0.3762 0.3854 1 0.0
Br1 Br 0.5 0 0.5 1 0.0
F3 F-1 -0.002 0.126 0.302 0.333 0.0
Se1 Se+2 0.7178 0.1438 0.48394 1 0.0
F4 F-1 0.139 0.133 0.28 0.333 0.0
